data_1532042
loop_
_publ_author_name
'Parasyuk, O.V.'
'Gulay, L.D.'
'Piskach, L.V.'
'Romanyuk, Ya.E.'
'Olekseyuk, I.D.'

_publ_section_title
;
 The (Ag2 Se) - (Hg Se) -(Ge Se2) system and crystal structures of the
 compounds
;
_journal_name_full 'Journal of Alloys Compd.'
_journal_page_first 135
_journal_page_last 144
_journal_volume 351
_journal_year 2003
_chemical_formula_sum 'Ge Hg2 Se4'
_chemical_name_systematic 'Hg2 (Ge Se4)'
_space_group_IT_number 82
_symmetry_space_group_name_Hall 'I -4'
_symmetry_space_group_name_H-M 'I -4'
_cell_angle_alpha 90
_cell_angle_beta 90
_cell_angle_gamma 90
_cell_formula_units_Z 2
_cell_length_a 5.6786
_cell_length_b 5.6786
_cell_length_c 11.2579
_cell_volume 363.028
_citation_journal_id_ASTM JALCEU
_cod_data_source_file Parasyuk_JALCEU_2003_1329.cif
_cod_data_source_block Ge1Hg2Se4
_cod_original_cell_volume 363.0278
_cod_original_formula_sum 'Ge1 Hg2 Se4'
_cod_database_code 1532042

loop_
_symmetry_equiv_pos_as_xyz
x,y,z
y,-x,-z
-x,-y,z
-y,x,-z
x+1/2,y+1/2,z+1/2
y+1/2,-x+1/2,-z+1/2
-x+1/2,-y+1/2,z+1/2
-y+1/2,x+1/2,-z+1/2

loop_
_atom_site_label
_atom_site_type_symbol
_atom_site_fract_x
_atom_site_fract_y
_atom_site_fract_z
_atom_site_occupancy
_atom_site_U_iso_or_equiv
Hg1 Hg+2 0 0.5 0.75 1 0.0
Ge1 Ge+4 0 0.5 0.25 1 0.0
Se1 Se-2 0.1917 0.763 0.1186 1 0.0
Hg2 Hg+2 0 0 0.5 1 0.0
